data_4067460
loop_
_publ_author_name
'Franken, Andreas'
'McGrath, Thomas D.'
'Stone, F. Gordon A.'

_publ_section_title
;
 Toward Supramolecular Assembly of 10-Vertex {closo-2,1,10-FeC2B7}
 Clusters: Intramolecular Imidate Formation and Polymetallic, Polycluster
 Species
;
_journal_issue 10
_journal_name_full Organometallics
_journal_page_first 2234
_journal_paper_doi 10.1021/om900970x
_journal_volume 29
_journal_year 2010
_chemical_formula_sum 'C5 H10 B7 Fe O4.5'
_chemical_formula_weight 273.65
_chemical_name_systematic
; 
 ? 
;
_space_group_IT_number 86
_symmetry_cell_setting tetragonal
_symmetry_space_group_name_Hall '-P 4bc'
_symmetry_space_group_name_H-M 'P 42/n :2'
_atom_sites_solution_hydrogens geom
_atom_sites_solution_primary direct
_atom_sites_solution_secondary difmap
_audit_creation_method SHELXL-97
_cell_angle_alpha 90.00
_cell_angle_beta 90.00
_cell_angle_gamma 90.00
_cell_formula_units_Z 8
_cell_length_a 18.0816(11)
_cell_length_b 18.0816(11)
_cell_length_c 7.3449(7)
_cell_measurement_reflns_used 4030
_cell_measurement_temperature 110(2)
_cell_measurement_theta_max 26.20
_cell_measurement_theta_min 3.56
_cell_volume 2401.4(3)
_computing_cell_refinement 'Bruker APEX2 (Bruker, 2003)'
_computing_data_collection 'Bruker APEX2 (Bruker, 2003)'
_computing_data_reduction 'Bruker APEX2 (Bruker, 2003)'
_computing_molecular_graphics 'Bruker SHELXTL (Bruker, 2001)'
_computing_publication_material 'Bruker SHELXTL (Bruker, 2001)'
_computing_structure_refinement 'Bruker SHELXTL (Bruker, 2001)'
_computing_structure_solution 'Bruker SHELXTL (Bruker, 2001)'
_diffrn_ambient_temperature 110(2)
_diffrn_measured_fraction_theta_full 0.997
_diffrn_measured_fraction_theta_max 0.995
_diffrn_measurement_device_type 'Bruker-Nonius X8 APEX CCD area detector'
_diffrn_measurement_method 'phi and omega scans'
_diffrn_radiation_monochromator graphite
_diffrn_radiation_source 'fine-focus sealed tube'
_diffrn_radiation_type MoK\a
_diffrn_radiation_wavelength 0.71073
_diffrn_reflns_av_R_equivalents 0.0601
_diffrn_reflns_av_sigmaI/netI 0.0434
_diffrn_reflns_limit_h_max 22
_diffrn_reflns_limit_h_min -24
_diffrn_reflns_limit_k_max 24
_diffrn_reflns_limit_k_min -22
_diffrn_reflns_limit_l_max 9
_diffrn_reflns_limit_l_min -9
_diffrn_reflns_number 19098
_diffrn_reflns_theta_full 25.00
_diffrn_reflns_theta_max 28.60
_diffrn_reflns_theta_min 2.99
_exptl_absorpt_coefficient_mu 1.248
_exptl_absorpt_correction_T_max 0.8066
_exptl_absorpt_correction_T_min 0.7455
_exptl_absorpt_correction_type multi-scan
_exptl_absorpt_process_details 'SADABS (Bruker, 2003)'
_exptl_crystal_colour yellow
_exptl_crystal_density_diffrn 1.514
_exptl_crystal_density_method 'not measured'
_exptl_crystal_description block
_exptl_crystal_F_000 1096
_exptl_crystal_size_max 0.25
_exptl_crystal_size_mid 0.21
_exptl_crystal_size_min 0.18
_refine_diff_density_max 0.423
_refine_diff_density_min -0.283
_refine_diff_density_rms 0.073
_refine_ls_extinction_method none
_refine_ls_goodness_of_fit_ref 1.043
_refine_ls_hydrogen_treatment mixed
_refine_ls_matrix_type full
_refine_ls_number_parameters 165
_refine_ls_number_reflns 3070
_refine_ls_number_restraints 2
_refine_ls_restrained_S_all 1.043
_refine_ls_R_factor_all 0.0624
_refine_ls_R_factor_gt 0.0374
_refine_ls_shift/su_max 0.002
_refine_ls_shift/su_mean 0.000
_refine_ls_structure_factor_coef Fsqd
_refine_ls_weighting_details 'calc w=1/[\s^2^(Fo^2^)+(0.0337P)^2^+1.3211P] where P=(Fo^2^+2Fc^2^)/3'
_refine_ls_weighting_scheme calc
_refine_ls_wR_factor_gt 0.0783
_refine_ls_wR_factor_ref 0.0903
_reflns_number_gt 2207
_reflns_number_total 3070
_reflns_threshold_expression >2sigma(I)
_cod_data_source_file om900970x_si_001.cif
_cod_data_source_block 1ahalfH2O
_cod_original_sg_symbol_H-M P42/n
_cod_original_formula_sum 'C5 H10 B7 Fe O4.50'
_cod_database_code 4067460

loop_
_symmetry_equiv_pos_as_xyz
'x, y, z'
'-y, x+1/2, z+1/2'
'-x+1/2, -y+1/2, z'
'y+1/2, -x, z+1/2'
'-x, -y, -z'
'y, -x-1/2, -z-1/2'
'x-1/2, y-1/2, -z'
'-y-1/2, x, -z-1/2'

loop_
_atom_site_label
_atom_site_type_symbol
_atom_site_fract_x
_atom_site_fract_y
_atom_site_fract_z
_atom_site_U_iso_or_equiv
_atom_site_adp_type
_atom_site_occupancy
_atom_site_symmetry_multiplicity
_atom_site_calc_flag
_atom_site_refinement_flags
_atom_site_disorder_assembly
_atom_site_disorder_group
C1 C 0.76729(11) 0.42577(11) -0.0978(3) 0.0204(5) Uani 1 1 d . . .
O1 O 0.72914(8) 0.35933(8) -0.1087(2) 0.0245(4) Uani 1 1 d . . .
H1A H 0.7378 0.3289 -0.0190 0.029 Uiso 0.50 1 d P A 1
H1B H 0.7421 0.3316 -0.1930 0.029 Uiso 0.50 1 d P B 2
Fe2 Fe 0.739391(16) 0.501436(16) 0.08065(4) 0.02026(11) Uani 1 1 d . . .
B3 B 0.74771(13) 0.49928(13) -0.2170(4) 0.0209(5) Uani 1 1 d . . .
H3 H 0.6975 0.5022 -0.3060 0.025 Uiso 1 1 calc R . .
B4 B 0.83299(13) 0.44191(15) -0.2370(4) 0.0239(5) Uani 1 1 d . . .
H4 H 0.8497 0.3996 -0.3405 0.029 Uiso 1 1 calc R . .
B5 B 0.84259(13) 0.44276(14) 0.0164(4) 0.0236(5) Uani 1 1 d . . .
H5 H 0.8673 0.4012 0.1117 0.028 Uiso 1 1 calc R . .
B6 B 0.78221(15) 0.58305(15) -0.1121(4) 0.0274(6) Uani 1 1 d . . .
H6 H 0.7493 0.6355 -0.1168 0.033 Uiso 1 1 calc R . .
B7 B 0.83556(15) 0.53842(15) -0.2934(4) 0.0293(6) Uani 1 1 d . . .
H7 H 0.8438 0.5562 -0.4380 0.035 Uiso 1 1 calc R . .
B8 B 0.90130(15) 0.49917(16) -0.1306(4) 0.0298(6) Uani 1 1 d . . .
H8 H 0.9615 0.4862 -0.1477 0.036 Uiso 1 1 calc R . .
B9 B 0.85409(14) 0.53998(15) 0.0639(4) 0.0264(6) Uani 1 1 d . . .
H9 H 0.8777 0.5586 0.1973 0.032 Uiso 1 1 calc R . .
C10 C 0.87037(13) 0.58166(13) -0.1246(4) 0.0320(6) Uani 1 1 d . . .
H10 H 0.9026 0.6312 -0.1321 0.038 Uiso 1 1 calc R . .
C21 C 0.73501(12) 0.43870(12) 0.2717(3) 0.0235(5) Uani 1 1 d . . .
O21 O 0.73435(9) 0.39719(9) 0.3875(2) 0.0303(4) Uani 1 1 d . . .
C22 C 0.64121(13) 0.49602(12) 0.0323(3) 0.0267(5) Uani 1 1 d . . .
O22 O 0.58083(9) 0.49194(10) -0.0082(3) 0.0391(5) Uani 1 1 d . . .
C23 C 0.73243(12) 0.58263(13) 0.2228(4) 0.0291(5) Uani 1 1 d . . .
O23 O 0.72934(10) 0.63343(10) 0.3127(3) 0.0433(5) Uani 1 1 d . . .
O2 O 0.7500 0.2500 0.1389(3) 0.0277(5) Uani 1 2 d SD . .
H2A H 0.716(2) 0.249(3) 0.213(6) 0.033 Uiso 0.50 1 d PD C 1
H2B H 0.741(3) 0.283(2) 0.069(6) 0.033 Uiso 0.50 1 d PD D 2

loop_
_atom_site_aniso_label
_atom_site_aniso_U_11
_atom_site_aniso_U_22
_atom_site_aniso_U_33
_atom_site_aniso_U_23
_atom_site_aniso_U_13
_atom_site_aniso_U_12
C1 0.0199(10) 0.0179(10) 0.0234(12) 0.0008(9) 0.0000(9) 0.0018(8)
O1 0.0278(8) 0.0179(7) 0.0278(9) -0.0007(7) 0.0003(7) -0.0032(6)
Fe2 0.01781(17) 0.01854(17) 0.02443(19) 0.00009(13) 0.00251(13) 0.00068(11)
B3 0.0206(12) 0.0198(12) 0.0224(13) 0.0023(10) -0.0010(10) 0.0014(9)
B4 0.0172(12) 0.0324(14) 0.0220(13) 0.0015(11) 0.0005(10) 0.0033(10)
B5 0.0200(12) 0.0280(13) 0.0228(13) -0.0037(11) -0.0010(11) 0.0044(10)
B6 0.0294(14) 0.0237(13) 0.0291(15) 0.0003(11) 0.0038(12) -0.0039(10)
B7 0.0263(14) 0.0334(15) 0.0281(15) 0.0034(12) 0.0036(12) -0.0050(11)
B8 0.0197(13) 0.0414(16) 0.0282(15) -0.0052(13) 0.0028(11) -0.0037(11)
B9 0.0207(12) 0.0294(14) 0.0290(15) -0.0032(12) 0.0018(11) -0.0046(10)
C10 0.0278(12) 0.0321(13) 0.0361(14) -0.0018(11) 0.0057(11) -0.0107(10)
C21 0.0197(11) 0.0255(12) 0.0253(13) -0.0066(10) -0.0011(10) -0.0011(8)
O21 0.0326(9) 0.0328(9) 0.0256(9) 0.0031(8) -0.0006(7) -0.0006(7)
C22 0.0269(12) 0.0235(11) 0.0296(13) 0.0072(10) 0.0074(10) 0.0033(9)
O22 0.0202(9) 0.0474(11) 0.0497(12) 0.0173(10) 0.0007(9) 0.0026(7)
C23 0.0235(12) 0.0254(12) 0.0382(15) 0.0002(11) 0.0096(11) 0.0011(9)
O23 0.0445(11) 0.0316(10) 0.0537(13) -0.0135(9) 0.0129(10) -0.0005(8)
O2 0.0278(13) 0.0324(14) 0.0227(14) 0.000 0.000 0.0009(11)

loop_
_atom_type_symbol
_atom_type_description
_atom_type_scat_dispersion_real
_atom_type_scat_dispersion_imag
_atom_type_scat_source
C C 0.0033 0.0016 'International Tables Vol C Tables 4.2.6.8 and 6.1.1.4'
H H 0.0000 0.0000 'International Tables Vol C Tables 4.2.6.8 and 6.1.1.4'
B B 0.0013 0.0007 'International Tables Vol C Tables 4.2.6.8 and 6.1.1.4'
O O 0.0106 0.0060 'International Tables Vol C Tables 4.2.6.8 and 6.1.1.4'
Fe Fe 0.3463 0.8444 'International Tables Vol C Tables 4.2.6.8 and 6.1.1.4'

loop_
_geom_angle_atom_site_label_1
_geom_angle_atom_site_label_2
_geom_angle_atom_site_label_3
_geom_angle
O1 C1 B4 119.47(18)
O1 C1 B5 127.51(18)
B4 C1 B5 70.89(16)
O1 C1 B3 124.52(18)
B4 C1 B3 70.62(15)
B5 C1 B3 107.72(17)
O1 C1 Fe2 120.99(15)
B4 C1 Fe2 119.51(15)
B5 C1 Fe2 74.88(12)
B3 C1 Fe2 74.60(12)
C1 O1 H1A 114.38(16)
C1 O1 H1B 115.23(17)
H1A O1 H1B 97.57(15)
C23 Fe2 C21 93.34(10)
C23 Fe2 C22 95.11(10)
C21 Fe2 C22 94.33(10)
C23 Fe2 C1 166.34(10)
C21 Fe2 C1 95.31(9)
C22 Fe2 C1 94.77(10)
C23 Fe2 B6 81.40(11)
C21 Fe2 B6 160.46(10)
C22 Fe2 B6 104.85(10)
C1 Fe2 B6 86.96(10)
C23 Fe2 B9 80.78(10)
C21 Fe2 B9 106.54(10)
C22 Fe2 B9 158.89(10)
C1 Fe2 B9 86.62(9)
B6 Fe2 B9 54.13(10)
C23 Fe2 B3 126.58(10)
C21 Fe2 B3 140.07(9)
C22 Fe2 B3 82.57(10)
C1 Fe2 B3 45.82(9)
B6 Fe2 B3 48.85(9)
B9 Fe2 B3 83.39(10)
C23 Fe2 B5 125.15(10)
C21 Fe2 B5 84.32(10)
C22 Fe2 B5 139.74(10)
C1 Fe2 B5 45.67(9)
B6 Fe2 B5 83.46(10)
B9 Fe2 B5 48.54(10)
B3 Fe2 B5 73.68(10)
C1 B3 B6 112.24(18)
C1 B3 B7 106.97(17)
B6 B3 B7 60.46(14)
C1 B3 B4 53.78(13)
B6 B3 B4 102.35(17)
B7 B3 B4 58.15(14)
C1 B3 Fe2 59.58(11)
B6 B3 Fe2 65.42(12)
B7 B3 Fe2 111.03(15)
B4 B3 Fe2 98.34(14)
C1 B3 H3 121.9
B6 B3 H3 119.2
B7 B3 H3 120.5
B4 B3 H3 130.7
Fe2 B3 H3 121.7
C1 B4 B8 109.89(19)
C1 B4 B7 110.22(18)
B8 B4 B7 61.35(16)
C1 B4 B3 55.61(13)
B8 B4 B3 102.39(18)
B7 B4 B3 59.90(14)
C1 B4 B5 55.41(14)
B8 B4 B5 59.80(15)
B7 B4 B5 102.69(18)
B3 B4 B5 89.66(16)
C1 B4 H4 120.8
B8 B4 H4 120.3
B7 B4 H4 120.0
B3 B4 H4 131.0
B5 B4 H4 131.0
C1 B5 B9 112.33(18)
C1 B5 B8 106.67(19)
B9 B5 B8 60.21(15)
C1 B5 B4 53.70(13)
B9 B5 B4 102.21(18)
B8 B5 B4 57.97(14)
C1 B5 Fe2 59.46(10)
B9 B5 Fe2 65.54(11)
B8 B5 Fe2 110.55(15)
B4 B5 Fe2 97.98(13)
C1 B5 H5 121.9
B9 B5 H5 119.1
B8 B5 H5 120.8
B4 B5 H5 130.8
Fe2 B5 H5 121.9
C10 B6 B3 107.84(19)
C10 B6 B7 54.94(15)
B3 B6 B7 60.22(14)
C10 B6 B9 51.67(14)
B3 B6 B9 100.02(17)
B7 B6 B9 87.47(17)
C10 B6 Fe2 112.33(17)
B3 B6 Fe2 65.73(12)
B7 B6 Fe2 111.09(16)
B9 B6 Fe2 63.05(11)
C10 B6 H6 122.8
B3 B6 H6 120.8
B7 B6 H6 129.1
B9 B6 H6 134.2
Fe2 B6 H6 113.8
C10 B7 B4 107.9(2)
C10 B7 B3 107.12(19)
B4 B7 B3 61.96(14)
C10 B7 B8 54.95(16)
B4 B7 B8 59.24(15)
B3 B7 B8 102.36(18)
C10 B7 B6 55.03(15)
B4 B7 B6 104.30(18)
B3 B7 B6 59.32(14)
B8 B7 B6 92.18(18)
C10 B7 H7 122.9
B4 B7 H7 120.1
B3 B7 H7 121.2
B8 B7 H7 130.2
B6 B7 H7 129.3
C10 B8 B4 108.14(19)
C10 B8 B9 55.55(15)
B4 B8 B9 104.67(18)
C10 B8 B5 107.60(19)
B4 B8 B5 62.22(15)
B9 B8 B5 59.31(15)
C10 B8 B7 55.05(16)
B4 B8 B7 59.41(15)
B9 B8 B7 92.93(18)
B5 B8 B7 103.03(17)
C10 B8 H8 122.7
B4 B8 H8 120.0
B9 B8 H8 128.9
B5 B8 H8 120.9
B7 B8 H8 129.8
C10 B9 B5 108.2(2)
C10 B9 B8 55.02(15)
B5 B9 B8 60.48(15)
C10 B9 B6 51.36(14)
B5 B9 B6 100.38(17)
B8 B9 B6 87.41(17)
C10 B9 Fe2 111.81(16)
B5 B9 Fe2 65.92(11)
B8 B9 Fe2 111.02(15)
B6 B9 Fe2 62.82(10)
C10 B9 H9 122.9
B5 B9 H9 120.4
B8 B9 H9 129.0
B6 B9 H9 134.3
Fe2 B9 H9 114.0
B8 C10 B7 70.00(17)
B8 C10 B6 111.51(19)
B7 C10 B6 70.03(17)
B8 C10 B9 69.44(18)
B7 C10 B9 111.61(19)
B6 C10 B9 76.97(17)
B8 C10 H10 126.2
B7 C10 H10 125.8
B6 C10 H10 122.3
B9 C10 H10 122.5
O21 C21 Fe2 176.9(2)
O22 C22 Fe2 176.1(2)
O23 C23 Fe2 178.8(2)
H2A O2 H2B 107(5)

loop_
_geom_bond_atom_site_label_1
_geom_bond_atom_site_label_2
_geom_bond_distance
C1 O1 1.387(2)
C1 B4 1.594(3)
C1 B5 1.628(3)
C1 B3 1.631(3)
C1 Fe2 1.961(2)
O1 H1A 0.8726(15)
O1 H1B 0.8300(15)
Fe2 C23 1.806(2)
Fe2 C21 1.806(2)
Fe2 C22 1.813(2)
Fe2 B6 2.187(3)
Fe2 B9 2.191(3)
Fe2 B3 2.192(3)
Fe2 B5 2.198(2)
B3 B6 1.811(4)
B3 B7 1.827(4)
B3 B4 1.864(3)
B3 H3 1.1200
B4 B8 1.791(4)
B4 B7 1.794(4)
B4 B5 1.869(4)
B4 H4 1.1200
B5 B9 1.804(4)
B5 B8 1.826(4)
B5 H5 1.1200
B6 C10 1.597(4)
B6 B7 1.832(4)
B6 B9 1.992(4)
B6 H6 1.1200
B7 C10 1.595(4)
B7 B8 1.829(4)
B7 H7 1.1200
B8 C10 1.593(4)
B8 B9 1.821(4)
B8 H8 1.1200
B9 C10 1.604(4)
B9 H9 1.1200
C10 H10 1.0699
C21 O21 1.134(3)
C22 O22 1.134(3)
C23 O23 1.133(3)
O2 H2A 0.82(3)
O2 H2B 0.81(3)

loop_
_geom_hbond_atom_site_label_D
_geom_hbond_atom_site_label_H
_geom_hbond_atom_site_label_A
_geom_hbond_distance_DH
_geom_hbond_distance_HA
_geom_hbond_distance_DA
_geom_hbond_angle_DHA
_geom_hbond_site_symmetry_A
O1 H1A O2 0.8726(15) 1.8522(16) 2.713(2) 168.53(11) .
O1 H1B O2 0.8300(15) 1.9291(16) 2.736(2) 163.75(11) 2_644
O2 H2A O1 0.82(3) 1.93(3) 2.736(2) 171(5) 2_645
O2 H2B O1 0.81(3) 1.91(3) 2.713(2) 173(5) .
